data_2215322
loop_
_publ_author_name
'Wang, Ming-Sheng'
'Zhou, Guo-Wei'
'Guo, Guo-Cong'
'Huang, Jin-Shun'

_publ_section_title
;
Poly[(\m~2~-1,4-benzenedicarboxylato)aquadipyridinecopper(II)
0.25-hydrate]
;
_journal_coeditor_code AT2383
_journal_issue 10
_journal_name_full 'Acta Crystallographica, Section E'
_journal_page_first m2524
_journal_page_last m2524
_journal_paper_doi 10.1107/S1600536807043942
_journal_volume 63
_journal_year 2007
_chemical_formula_iupac '[Cu (C8 H4 O4) (C5 H5 N)2 (H2 O)] , 0.25H2 O'
_chemical_formula_moiety 'C18 H16.50 Cu N2 O5.25'
_chemical_formula_sum 'C18 H16.5 Cu N2 O5.25'
_chemical_formula_weight 408.37
_chemical_name_systematic
;
Poly[(\m~2~-1,4-benzenedicarboxylato)aquadipyridinecopper(II)
0.25-hydrate]
;
_space_group_IT_number 19
_space_group_name_Hall 'P 2ac 2ab'
_space_group_name_H-M_alt 'P 21 21 21'
_symmetry_cell_setting orthorhombic
_symmetry_space_group_name_Hall 'P 2ac 2ab'
_symmetry_space_group_name_H-M 'P 21 21 21'
_atom_sites_solution_hydrogens geom
_atom_sites_solution_primary direct
_atom_sites_solution_secondary difmap
_audit_creation_method SHELXL97
_cell_angle_alpha 90.00
_cell_angle_beta 90.00
_cell_angle_gamma 90.00
_cell_formula_units_Z 4
_cell_length_a 5.9896(7)
_cell_length_b 15.2593(18)
_cell_length_c 21.581(2)
_cell_measurement_reflns_used 1986
_cell_measurement_temperature 293(2)
_cell_measurement_theta_max 25.10
_cell_measurement_theta_min 2.31
_cell_volume 1972.4(4)
_computing_cell_refinement 'SAINT (Siemens, 1994)'
_computing_data_collection 'SMART (Siemens, 1996)'
_computing_data_reduction 'XPREP (Siemens, 1995)'
_computing_molecular_graphics 'SHELXTL (Siemens, 1995)'
_computing_publication_material 'SHELXTL (Siemens, 1995)'
_computing_structure_refinement 'SHELXTL (Siemens, 1995)'
_computing_structure_solution 'SHELXTL (Siemens, 1995)'
_diffrn_ambient_temperature 293(2)
_diffrn_measured_fraction_theta_full 0.978
_diffrn_measured_fraction_theta_max 0.978
_diffrn_measurement_device_type 'Siemens SMART CCD'
_diffrn_measurement_method \w
_diffrn_radiation_monochromator graphite
_diffrn_radiation_source 'fine-focus sealed tube'
_diffrn_radiation_type MoK\a
_diffrn_radiation_wavelength 0.71073
_diffrn_reflns_av_R_equivalents 0.0734
_diffrn_reflns_av_sigmaI/netI 0.1493
_diffrn_reflns_limit_h_max 7
_diffrn_reflns_limit_h_min -6
_diffrn_reflns_limit_k_max 18
_diffrn_reflns_limit_k_min -11
_diffrn_reflns_limit_l_max 25
_diffrn_reflns_limit_l_min -23
_diffrn_reflns_number 5908
_diffrn_reflns_theta_full 25.10
_diffrn_reflns_theta_max 25.10
_diffrn_reflns_theta_min 2.31
_exptl_absorpt_coefficient_mu 1.137
_exptl_absorpt_correction_T_max 1.0000
_exptl_absorpt_correction_T_min 0.874
_exptl_absorpt_correction_type multi-scan
_exptl_absorpt_process_details '(SADABS; Sheldrick, 1996)'
_exptl_crystal_colour blue
_exptl_crystal_density_diffrn 1.375
_exptl_crystal_density_method 'not measured'
_exptl_crystal_description prismatic
_exptl_crystal_F_000 838
_exptl_crystal_size_max .48
_exptl_crystal_size_mid .24
_exptl_crystal_size_min .14
_refine_diff_density_max 0.706
_refine_diff_density_min -0.332
_refine_ls_abs_structure_details 'Flack (1983), 876 Friedel pairs'
_refine_ls_abs_structure_Flack 0.31(2)
_refine_ls_extinction_method none
_refine_ls_goodness_of_fit_ref 1.007
_refine_ls_hydrogen_treatment mixed
_refine_ls_matrix_type full
_refine_ls_number_parameters 191
_refine_ls_number_reflns 2927
_refine_ls_number_restraints 9
_refine_ls_restrained_S_all 1.008
_refine_ls_R_factor_all 0.1223
_refine_ls_R_factor_gt 0.0653
_refine_ls_shift/su_max 0.002
_refine_ls_shift/su_mean 0.000
_refine_ls_structure_factor_coef Fsqd
_refine_ls_weighting_details 'calc w=1/[\s^2^(Fo^2^)+(0.0320P)^2^] where P=(Fo^2^+2Fc^2^)/3'
_refine_ls_weighting_scheme calc
_refine_ls_wR_factor_gt 0.1243
_refine_ls_wR_factor_ref 0.1408
_reflns_number_gt 1689
_reflns_number_total 2927
_reflns_threshold_expression I>2\s(I)
_cod_data_source_file at2383.cif
_cod_original_formula_sum 'C18 H16.50 Cu N2 O5.25'
_cod_database_code 2215322

loop_
_symmetry_equiv_pos_as_xyz
'x, y, z'
'-x+1/2, -y, z+1/2'
'-x, y+1/2, -z+1/2'
'x+1/2, -y+1/2, -z'

loop_
_atom_site_type_symbol
_atom_site_label
_atom_site_fract_x
_atom_site_fract_y
_atom_site_fract_z
_atom_site_U_iso_or_equiv
_atom_site_adp_type
_atom_site_calc_flag
_atom_site_refinement_flags
_atom_site_occupancy
Cu Cu1 0.16689(10) 0.53883(4) 0.34904(2) 0.03936(14) Uani d . 1
O O21 0.5303(6) 0.5146(3) 0.45248(14) 0.0864(16) Uani d . 1
O O22 0.1645(6) 0.49792(18) 0.43385(11) 0.0459(10) Uani d . 1
O O23 -0.0356(5) 0.4486(3) 0.74787(12) 0.0625(12) Uani d . 1
O O24 0.3310(6) 0.42383(19) 0.76355(11) 0.0486(10) Uani d . 1
C C21 0.1555(9) 0.4372(3) 0.72974(17) 0.0406(15) Uani d . 1
C C22 0.2054(7) 0.4467(3) 0.66137(15) 0.0368(14) Uani d . 1
C C23 0.4192(7) 0.4528(5) 0.63920(18) 0.068(2) Uani d . 1
H H23A 0.5386 0.4453 0.6662 0.082 Uiso calc R 1
C C24 0.4604(9) 0.4698(5) 0.5775(2) 0.090(2) Uani d . 1
H H24A 0.6068 0.4770 0.5640 0.107 Uiso calc R 1
C C25 0.2899(8) 0.4763(3) 0.53580(16) 0.0410(15) Uani d . 1
C C26 0.0789(7) 0.4670(4) 0.55662(18) 0.0547(17) Uani d . 1
H H26A -0.0401 0.4706 0.5291 0.066 Uiso calc R 1
C C27 0.0384(8) 0.4517(4) 0.62017(18) 0.0632(19) Uani d . 1
H H27A -0.1079 0.4449 0.6338 0.076 Uiso calc R 1
C C28 0.3415(11) 0.4975(3) 0.46790(19) 0.0523(17) Uani d . 1
N N11 0.1812(5) 0.41556(16) 0.31642(10) 0.0500(9) Uani d G 1
C C11 0.3632(5) 0.3621(2) 0.32926(15) 0.0810(16) Uani d G 1
H H11A 0.4814 0.3834 0.3528 0.097 Uiso calc R 1
C C12 0.3685(8) 0.2766(2) 0.3070(2) 0.103(2) Uani d G 1
H H12A 0.4903 0.2408 0.3156 0.124 Uiso calc R 1
C C13 0.1918(9) 0.24467(19) 0.27188(19) 0.111(2) Uani d G 1
H H13A 0.1953 0.1875 0.2570 0.133 Uiso calc R 1
C C14 0.0097(8) 0.2982(2) 0.25904(18) 0.128(2) Uani d G 1
H H14A -0.1085 0.2768 0.2355 0.154 Uiso calc R 1
C C15 0.0044(6) 0.3836(2) 0.28131(15) 0.0891(17) Uani d G 1
H H15A -0.1173 0.4194 0.2727 0.107 Uiso calc R 1
N N31 0.2070(5) 0.66163(17) 0.37881(11) 0.0500(9) Uani d G 1
C C31 0.3862(5) 0.7127(2) 0.35951(16) 0.0810(16) Uani d G 1
H H31A 0.4865 0.6908 0.3305 0.097 Uiso calc R 1
C C32 0.4155(7) 0.7964(2) 0.3836(2) 0.103(2) Uani d G 1
H H32A 0.5354 0.8305 0.3707 0.124 Uiso calc R 1
C C33 0.2655(9) 0.8290(2) 0.4270(2) 0.111(2) Uani d G 1
H H33A 0.2851 0.8850 0.4431 0.133 Uiso calc R 1
C C34 0.0863(8) 0.7780(2) 0.44630(18) 0.128(2) Uani d G 1
H H34A -0.0140 0.7999 0.4753 0.154 Uiso calc R 1
C C35 0.0571(6) 0.6943(2) 0.42221(15) 0.0891(17) Uani d G 1
H H35A -0.0628 0.6602 0.4351 0.107 Uiso calc R 1
O O1W -0.2068(4) 0.54786(18) 0.35159(9) 0.0553(10) Uani d D 1
H H1WA -0.2573(15) 0.5095(3) 0.37645(16) 0.083 Uiso d D 1
H H1WB -0.2802(11) 0.5393(6) 0.31842(15) 0.083 Uiso d D 1
O O2W 0.026(4) 0.2549(17) 0.4836(10) 0.178(5) Uani d PU 0.25

loop_
_atom_site_aniso_label
_atom_site_aniso_U_11
_atom_site_aniso_U_22
_atom_site_aniso_U_33
_atom_site_aniso_U_12
_atom_site_aniso_U_13
_atom_site_aniso_U_23
Cu1 0.0449(3) 0.0560(3) 0.01714(19) 0.0003(4) -0.0009(3) 0.0010(3)
O21 0.040(2) 0.178(4) 0.0409(18) -0.022(3) 0.0112(19) 0.033(2)
O22 0.050(2) 0.068(2) 0.0196(13) 0.0003(19) 0.0030(19) 0.0028(13)
O23 0.034(2) 0.126(3) 0.0277(15) -0.010(3) 0.0127(16) 0.005(2)
O24 0.047(2) 0.079(2) 0.0201(14) 0.000(2) -0.0019(19) 0.0022(14)
C21 0.042(3) 0.053(3) 0.027(2) -0.025(3) -0.007(3) -0.0031(19)
C22 0.037(3) 0.058(3) 0.0153(19) 0.004(3) -0.004(2) -0.004(2)
C23 0.021(3) 0.162(5) 0.022(2) -0.006(4) -0.008(2) 0.013(3)
C24 0.034(3) 0.206(7) 0.029(2) 0.004(5) 0.004(3) 0.028(4)
C25 0.038(3) 0.068(3) 0.0175(19) 0.006(3) -0.003(2) 0.006(2)
C26 0.028(3) 0.117(4) 0.019(2) -0.002(3) 0.000(2) 0.003(3)
C27 0.026(3) 0.133(5) 0.030(2) -0.001(4) 0.007(2) -0.005(3)
C28 0.054(3) 0.076(4) 0.028(2) -0.006(3) 0.001(3) 0.005(2)
N11 0.0537(19) 0.0574(18) 0.0388(13) 0.0086(17) -0.0068(17) 0.0085(12)
C11 0.084(3) 0.068(3) 0.091(3) -0.009(3) -0.012(3) -0.002(2)
C12 0.115(5) 0.052(3) 0.143(4) -0.015(3) 0.010(3) -0.016(3)
C13 0.144(5) 0.071(3) 0.118(3) -0.002(3) 0.004(4) -0.040(3)
C14 0.140(5) 0.105(4) 0.140(4) 0.009(4) 0.018(4) -0.062(3)
C15 0.093(4) 0.096(4) 0.078(3) 0.015(3) -0.004(3) -0.030(2)
N31 0.0537(19) 0.0574(18) 0.0388(13) 0.0086(17) -0.0068(17) 0.0085(12)
C31 0.084(3) 0.068(3) 0.091(3) -0.009(3) -0.012(3) -0.002(2)
C32 0.115(5) 0.052(3) 0.143(4) -0.015(3) 0.010(3) -0.016(3)
C33 0.144(5) 0.071(3) 0.118(3) -0.002(3) 0.004(4) -0.040(3)
C34 0.140(5) 0.105(4) 0.140(4) 0.009(4) 0.018(4) -0.062(3)
C35 0.093(4) 0.096(4) 0.078(3) 0.015(3) -0.004(3) -0.030(2)
O1W 0.051(2) 0.086(2) 0.0287(13) -0.003(2) -0.0029(19) 0.008(2)
O2W 0.193(7) 0.164(7) 0.178(7) -0.005(6) -0.013(6) -0.022(6)

loop_
_atom_type_symbol
_atom_type_description
_atom_type_scat_dispersion_real
_atom_type_scat_dispersion_imag
_atom_type_scat_source
C C 0.0033 0.0016 'International Tables Vol C Tables 4.2.6.8 and 6.1.1.4'
H H 0.0000 0.0000 'International Tables Vol C Tables 4.2.6.8 and 6.1.1.4'
N N 0.0061 0.0033 'International Tables Vol C Tables 4.2.6.8 and 6.1.1.4'
O O 0.0106 0.0060 'International Tables Vol C Tables 4.2.6.8 and 6.1.1.4'
Cu Cu 0.3201 1.2651 'International Tables Vol C Tables 4.2.6.8 and 6.1.1.4'

loop_
_geom_angle_atom_site_label_1
_geom_angle_atom_site_label_2
_geom_angle_atom_site_label_3
_geom_angle_site_symmetry_1
_geom_angle_site_symmetry_3
_geom_angle
O24 Cu1 O22 2_564 . 178.33(13)
O24 Cu1 N31 2_564 . 91.70(12)
O22 Cu1 N31 . . 89.96(11)
O24 Cu1 N11 2_564 . 86.63(11)
O22 Cu1 N11 . . 91.70(11)
N31 Cu1 N11 . . 170.51(13)
O24 Cu1 O1W 2_564 . 90.68(12)
O22 Cu1 O1W . . 89.38(12)
N31 Cu1 O1W . . 93.13(11)
N11 Cu1 O1W . . 96.23(12)
C28 O22 Cu1 . . 122.3(3)
C21 O24 Cu1 . 2_565 119.8(3)
O23 C21 O24 . . 127.0(4)
O23 C21 C22 . . 118.9(4)
O24 C21 C22 . . 113.8(4)
C27 C22 C23 . . 117.5(4)
C27 C22 C21 . . 120.3(4)
C23 C22 C21 . . 122.1(4)
C22 C23 C24 . . 121.2(4)
C22 C23 H23A . . 119.4
C24 C23 H23A . . 119.4
C25 C24 C23 . . 121.1(5)
C25 C24 H24A . . 119.5
C23 C24 H24A . . 119.5
C26 C25 C24 . . 118.3(4)
C26 C25 C28 . . 122.0(4)
C24 C25 C28 . . 119.7(4)
C25 C26 C27 . . 120.1(4)
C25 C26 H26A . . 119.9
C27 C26 H26A . . 119.9
C22 C27 C26 . . 121.7(4)
C22 C27 H27A . . 119.2
C26 C27 H27A . . 119.2
O21 C28 O22 . . 127.7(4)
O21 C28 C25 . . 119.9(5)
O22 C28 C25 . . 112.4(5)
C11 N11 C15 . . 120.0
C11 N11 Cu1 . . 120.88(15)
C15 N11 Cu1 . . 119.12(15)
C12 C11 N11 . . 120.0
C12 C11 H11A . . 120.0
N11 C11 H11A . . 120.0
C11 C12 C13 . . 120.0
C11 C12 H12A . . 120.0
C13 C12 H12A . . 120.0
C14 C13 C12 . . 120.0
C14 C13 H13A . . 120.0
C12 C13 H13A . . 120.0
C15 C14 C13 . . 120.0
C15 C14 H14A . . 120.0
C13 C14 H14A . . 120.0
C14 C15 N11 . . 120.0
C14 C15 H15A . . 120.0
N11 C15 H15A . . 120.0
C31 N31 C35 . . 120.0
C31 N31 Cu1 . . 121.51(15)
C35 N31 Cu1 . . 118.41(15)
C32 C31 N31 . . 120.0
C32 C31 H31A . . 120.0
N31 C31 H31A . . 120.0
C31 C32 C33 . . 120.0
C31 C32 H32A . . 120.0
C33 C32 H32A . . 120.0
C32 C33 C34 . . 120.0
C32 C33 H33A . . 120.0
C34 C33 H33A . . 120.0
C33 C34 C35 . . 120.0
C33 C34 H34A . . 120.0
C35 C34 H34A . . 120.0
C34 C35 N31 . . 120.0
C34 C35 H35A . . 120.0
N31 C35 H35A . . 120.0
Cu1 O1W H1WA . . 109.2(7)
Cu1 O1W H1WB . . 119.1(5)
H1WA O1W H1WB . . 103.9(6)

loop_
_geom_bond_atom_site_label_1
_geom_bond_atom_site_label_2
_geom_bond_site_symmetry_2
_geom_bond_distance
Cu1 O24 2_564 1.931(2)
Cu1 O22 . 1.934(2)
Cu1 N31 . 1.996(3)
Cu1 N11 . 2.010(3)
Cu1 O1W . 2.243(3)
O21 C28 . 1.208(7)
O22 C28 . 1.290(6)
O23 C21 . 1.222(6)
O24 C21 . 1.296(6)
O24 Cu1 2_565 1.931(2)
C21 C22 . 1.513(5)
C22 C27 . 1.341(6)
C22 C23 . 1.370(6)
C23 C24 . 1.380(6)
C23 H23A . 0.9300
C24 C25 . 1.364(6)
C24 H24A . 0.9300
C25 C26 . 1.349(6)
C25 C28 . 1.532(6)
C26 C27 . 1.412(6)
C26 H26A . 0.9300
C27 H27A . 0.9300
N11 C11 . 1.3900
N11 C15 . 1.3900
C11 C12 . 1.3900
C11 H11A . 0.9300
C12 C13 . 1.3900
C12 H12A . 0.9300
C13 C14 . 1.3900
C13 H13A . 0.9300
C14 C15 . 1.3900
C14 H14A . 0.9300
C15 H15A . 0.9300
N31 C31 . 1.3900
N31 C35 . 1.3900
C31 C32 . 1.3900
C31 H31A . 0.9300
C32 C33 . 1.3900
C32 H32A . 0.9300
C33 C34 . 1.3900
C33 H33A . 0.9300
C34 C35 . 1.3900
C34 H34A . 0.9300
C35 H35A . 0.9300
O1W H1WA . 0.850(4)
O1W H1WB . 0.850(4)

loop_
_geom_hbond_atom_site_label_D
_geom_hbond_atom_site_label_H
_geom_hbond_atom_site_label_A
_geom_hbond_site_symmetry_A
_geom_hbond_distance_DH
_geom_hbond_distance_HA
_geom_hbond_distance_DA
_geom_hbond_angle_DHA
_geom_hbond_publ_flag
O1W H1WA O21 1_455 0.850(4) 2.078(7) 2.735(4) 133.7(6) y
O1W H1WB O23 2_464 0.850(4) 1.889(5) 2.719(3) 164.9(10) y
